data_4134683
loop_
_publ_author_name
'Xie, Weilong'
'Heo, Joon'
'Kim, Dongwook'
'Chang, Sukbok'

_publ_section_title
;
 Copper-Catalyzed Direct C-H Alkylation of Polyfluoroarenes by Using
 Hydrocarbons as an Alkylating Source.
;
_journal_issue 16
_journal_name_full 'Journal of the American Chemical Society'
_journal_page_first 7487
_journal_page_last 7496
_journal_paper_doi 10.1021/jacs.0c00169
_journal_volume 142
_journal_year 2020
_chemical_absolute_configuration syn
_chemical_formula_sum 'C36 H38 F4 O5'
_chemical_formula_weight 626.66
_space_group_crystal_system orthorhombic
_space_group_IT_number 19
_space_group_name_Hall 'P 2ac 2ab'
_space_group_name_H-M_alt 'P 21 21 21'
_atom_sites_solution_hydrogens mixed
_audit_creation_method SHELXL-2018/3
_cell_angle_alpha 90
_cell_angle_beta 90
_cell_angle_gamma 90
_cell_formula_units_Z 4
_cell_length_a 9.609(4)
_cell_length_b 15.344(6)
_cell_length_c 21.494(9)
_cell_measurement_reflns_used 9147
_cell_measurement_temperature 153(2)
_cell_measurement_theta_max 26.31
_cell_measurement_theta_min 3.14
_cell_volume 3169(2)
_computing_cell_refinement 'Bruker APEXIII'
_computing_data_collection 'Bruker APEXIII'
_computing_data_reduction 'Bruker SAINT'
_computing_molecular_graphics ORTEP
_computing_publication_material CIFTAB
_computing_structure_refinement SHELXL
_computing_structure_solution SHELXS
_diffrn_ambient_temperature 153(2)
_diffrn_measured_fraction_theta_full 0.995
_diffrn_measured_fraction_theta_max 0.995
_diffrn_measurement_device_type 'Bruker PHOTON II'
_diffrn_measurement_method 'phi and omega scans'
_diffrn_radiation_type MoK\a
_diffrn_radiation_wavelength 0.71073
_diffrn_reflns_av_R_equivalents 0.1391
_diffrn_reflns_av_unetI/netI 0.0878
_diffrn_reflns_Laue_measured_fraction_full 0.995
_diffrn_reflns_Laue_measured_fraction_max 0.995
_diffrn_reflns_limit_h_max 11
_diffrn_reflns_limit_h_min -11
_diffrn_reflns_limit_k_max 18
_diffrn_reflns_limit_k_min -18
_diffrn_reflns_limit_l_max 25
_diffrn_reflns_limit_l_min -25
_diffrn_reflns_number 43714
_diffrn_reflns_point_group_measured_fraction_full 0.997
_diffrn_reflns_point_group_measured_fraction_max 0.997
_diffrn_reflns_theta_full 24.994
_diffrn_reflns_theta_max 24.994
_diffrn_reflns_theta_min 2.844
_diffrn_source 'fine-focus sealed tube'
_exptl_absorpt_coefficient_mu 0.102
_exptl_absorpt_correction_T_max 0.7250
_exptl_absorpt_correction_T_min 0.6652
_exptl_absorpt_correction_type multi-scan
_exptl_absorpt_process_details SADABS
_exptl_crystal_colour colourless
_exptl_crystal_density_diffrn 1.313
_exptl_crystal_description block
_exptl_crystal_F_000 1320
_exptl_crystal_size_max 0.162
_exptl_crystal_size_mid 0.068
_exptl_crystal_size_min 0.067
_refine_diff_density_max 0.411
_refine_diff_density_min -0.255
_refine_diff_density_rms 0.060
_refine_ls_abs_structure_details
;
 Flack x determined using 1063 quotients [(I+)-(I-)]/[(I+)+(I-)]
 (Parsons, Flack and Wagner, Acta Cryst. B69 (2013) 249-259).
 _refine_ls_abs_structure_Flack    0.2(6)
;
_refine_ls_extinction_method none
_refine_ls_goodness_of_fit_ref 1.192
_refine_ls_hydrogen_treatment mixed
_refine_ls_matrix_type full
_refine_ls_number_parameters 467
_refine_ls_number_reflns 5583
_refine_ls_number_restraints 522
_refine_ls_restrained_S_all 1.155
_refine_ls_R_factor_all 0.1517
_refine_ls_R_factor_gt 0.1053
_refine_ls_shift/su_max 0.000
_refine_ls_shift/su_mean 0.000
_refine_ls_structure_factor_coef Fsqd
_refine_ls_weighting_details 'w=1/[\s^2^(Fo^2^)+(0.0437P)^2^+5.4612P] where P=(Fo^2^+2Fc^2^)/3'
_refine_ls_weighting_scheme calc
_refine_ls_wR_factor_gt 0.1829
_refine_ls_wR_factor_ref 0.2036
_reflns_Friedel_coverage 0.771
_reflns_Friedel_fraction_full 0.999
_reflns_Friedel_fraction_max 0.999
_reflns_number_gt 3852
_reflns_number_total 5583
_reflns_threshold_expression 'I > 2\s(I)'
_cod_data_source_file Prod-40.cif
_cod_data_source_block A19105_019
_cod_depositor_comments
;
The following automatic conversions were performed:

data item '_exptl_absorpt_correction_type' value 'MULTI-SCAN' was
changed to 'multi-scan' in accordance with the
/home/data/users/saulius/crontab/automatic-downloads/rss-feeds/ACS/lib/dictionaries/cif_core.dic
dictionary named 'cif_core.dic' version 2.4.2 last updated on
2011-04-26.

Automatic conversion script
Id: cif_fix_values 7556 2019-12-06 15:28:31Z antanas 

 Adding full bibliography for 4134682--4134685.cif.
;
_cod_database_code 4134683
_shelx_shelxl_version_number 2018/3
_shelx_space_group_comment
;
The symmetry employed for this shelxl refinement is uniquely defined
by the following loop, which should always be used as a source of
symmetry information in preference to the above space-group names.
They are only intended as comments.
;
_shelx_estimated_absorpt_t_min 0.984
_shelx_estimated_absorpt_t_max 0.993

loop_
_space_group_symop_operation_xyz
'x, y, z'
'-x+1/2, -y, z+1/2'
'-x, y+1/2, -z+1/2'
'x+1/2, -y+1/2, -z'

loop_
_atom_site_label
_atom_site_type_symbol
_atom_site_fract_x
_atom_site_fract_y
_atom_site_fract_z
_atom_site_U_iso_or_equiv
_atom_site_adp_type
_atom_site_occupancy
_atom_site_site_symmetry_order
_atom_site_calc_flag
_atom_site_refinement_flags_posn
_atom_site_refinement_flags_adp
_atom_site_refinement_flags_occupancy
_atom_site_disorder_assembly
_atom_site_disorder_group
C1 C 0.1866(10) 0.3869(5) 0.5064(4) 0.040(2) Uani 1 1 d . . . . .
C2 C 0.3124(10) 0.3800(6) 0.4768(4) 0.046(2) Uani 1 1 d . . . . .
C3 C 0.3263(10) 0.3399(6) 0.4184(4) 0.047(2) Uani 1 1 d . . . . .
C4 C 0.2107(11) 0.3091(5) 0.3887(3) 0.043(2) Uani 1 1 d D . . . .
C5 C 0.0819(11) 0.3160(5) 0.4169(4) 0.044(2) Uani 1 1 d . . . . .
C6 C 0.0745(10) 0.3539(5) 0.4751(5) 0.046(2) Uani 1 1 d . . . . .
F7 F 0.4287(6) 0.4102(4) 0.5031(3) 0.078(2) Uani 1 1 d . . . . .
F8 F 0.4510(7) 0.3344(5) 0.3911(3) 0.089(2) Uani 1 1 d . . . . .
F9 F -0.0311(7) 0.2865(4) 0.3887(3) 0.0809(19) Uani 1 1 d . . . . .
F10 F -0.0543(6) 0.3562(4) 0.5015(3) 0.0732(18) Uani 1 1 d . . . . .
O11 O 0.225(3) 0.2763(9) 0.3293(4) 0.063(4) Uani 0.78(2) 1 d D . P A 1
C13 C 0.2521(11) 0.1258(4) 0.3669(4) 0.040(3) Uani 0.78(2) 1 d G . P A 1
H13 H 0.206483 0.138967 0.405012 0.049 Uiso 0.78(2) 1 calc R U P A 1
C12 C 0.2657(11) 0.1895(5) 0.3214(5) 0.041(2) Uani 0.78(2) 1 d DG U P A 1
C21 C 0.3324(11) 0.1702(5) 0.2657(4) 0.046(2) Uani 0.78(2) 1 d G U P A 1
H21 H 0.341691 0.213748 0.234563 0.056 Uiso 0.78(2) 1 calc R U P A 1
C20 C 0.3856(10) 0.0871(6) 0.2556(4) 0.044(2) Uani 0.78(2) 1 d G U P A 1
H20 H 0.431199 0.073948 0.217497 0.053 Uiso 0.78(2) 1 calc R U P A 1
C19 C 0.3720(6) 0.0234(4) 0.3011(4) 0.040(2) Uani 0.78(2) 1 d G U P A 1
C14 C 0.3053(7) 0.0427(4) 0.3568(3) 0.040(2) Uani 0.78(2) 1 d G U P A 1
C15 C 0.2917(11) -0.0210(4) 0.4024(4) 0.049(3) Uani 0.78(2) 1 d G U P A 1
H15 H 0.246077 -0.007807 0.440431 0.059 Uiso 0.78(2) 1 calc R U P A 1
C16 C 0.3449(11) -0.1041(4) 0.3922(5) 0.052(3) Uani 0.78(2) 1 d G U P A 1
H16 H 0.335584 -0.147609 0.423367 0.063 Uiso 0.78(2) 1 calc R U P A 1
C17 C 0.4116(9) -0.1234(4) 0.3365(6) 0.052(3) Uani 0.78(2) 1 d G U P A 1
H17 H 0.447942 -0.180122 0.329611 0.063 Uiso 0.78(2) 1 calc R U P A 1
C18 C 0.4252(8) -0.0596(5) 0.2910(5) 0.047(3) Uani 0.78(2) 1 d G U P A 1
H18 H 0.470795 -0.072835 0.252918 0.056 Uiso 0.78(2) 1 calc R U P A 1
O11B O 0.203(7) 0.284(3) 0.3265(10) 0.040(5) Uani 0.22(2) 1 d D U P A 2
C12B C 0.280(4) 0.1352(16) 0.3625(15) 0.040(4) Uani 0.22(2) 1 d G U P A 2
H12B H 0.250858 0.143512 0.404353 0.047 Uiso 0.22(2) 1 calc R U P A 2
C13B C 0.271(4) 0.2034(16) 0.3202(18) 0.041(4) Uani 0.22(2) 1 d DG U P A 2
C14B C 0.313(4) 0.1912(18) 0.2589(16) 0.041(3) Uani 0.22(2) 1 d G U P A 2
H14B H 0.306934 0.237861 0.230022 0.050 Uiso 0.22(2) 1 calc R U P A 2
C15B C 0.364(4) 0.1107(19) 0.2400(13) 0.041(4) Uani 0.22(2) 1 d G U P A 2
H15B H 0.393162 0.102382 0.198200 0.050 Uiso 0.22(2) 1 calc R U P A 2
C16B C 0.373(2) 0.0425(15) 0.2824(12) 0.043(3) Uani 0.22(2) 1 d G U P A 2
C17B C 0.331(3) 0.0547(14) 0.3436(12) 0.044(3) Uani 0.22(2) 1 d G U P A 2
C18B C 0.340(4) -0.0136(17) 0.3859(13) 0.048(3) Uani 0.22(2) 1 d G U P A 2
H18B H 0.311033 -0.005224 0.427777 0.058 Uiso 0.22(2) 1 calc R U P A 2
C19B C 0.391(4) -0.0941(15) 0.3670(16) 0.051(3) Uani 0.22(2) 1 d G U P A 2
H19B H 0.397260 -0.140705 0.395958 0.061 Uiso 0.22(2) 1 calc R U P A 2
C20B C 0.433(3) -0.1063(15) 0.3058(18) 0.049(4) Uani 0.22(2) 1 d G U P A 2
H20B H 0.468413 -0.161274 0.292883 0.058 Uiso 0.22(2) 1 calc R U P A 2
C21B C 0.424(3) -0.0380(17) 0.2635(15) 0.046(4) Uani 0.22(2) 1 d G U P A 2
H21B H 0.453340 -0.046362 0.221626 0.055 Uiso 0.22(2) 1 calc R U P A 2
C22 C 0.1710(10) 0.4306(5) 0.5696(4) 0.038(2) Uani 1 1 d . . . . .
H22 H 0.069353 0.430616 0.579591 0.046 Uiso 1 1 calc R U . . .
C23 C 0.2172(9) 0.5273(5) 0.5675(4) 0.034(2) Uani 1 1 d . . . . .
C24 C 0.1538(10) 0.5796(5) 0.5235(4) 0.039(2) Uani 1 1 d . . . . .
H24 H 0.091310 0.554343 0.494328 0.047 Uiso 1 1 calc R U . . .
C25 C 0.1802(9) 0.6689(5) 0.5212(4) 0.039(2) Uani 1 1 d . . . . .
C26 C 0.2690(10) 0.7046(6) 0.5640(4) 0.053(3) Uani 1 1 d . . . . .
H26 H 0.285996 0.765588 0.563932 0.064 Uiso 1 1 calc R U . . .
C27 C 0.3336(10) 0.6517(6) 0.6071(4) 0.054(3) Uani 1 1 d . . . . .
H27 H 0.396812 0.677604 0.635666 0.065 Uiso 1 1 calc R U . . .
C28 C 0.3105(9) 0.5619(5) 0.6109(4) 0.037(2) Uani 1 1 d . . . . .
C29 C 0.3792(9) 0.5051(5) 0.6589(4) 0.039(2) Uani 1 1 d . . . . .
H29 H 0.460608 0.476935 0.638036 0.047 Uiso 1 1 calc R U . . .
C30 C 0.4374(11) 0.5557(6) 0.7157(5) 0.060(3) Uani 1 1 d . . . . .
H30A H 0.510648 0.596222 0.701172 0.072 Uiso 1 1 calc R U . . .
H30B H 0.361641 0.591024 0.734043 0.072 Uiso 1 1 calc R U . . .
C31 C 0.4979(10) 0.4973(6) 0.7658(4) 0.049(2) Uani 1 1 d . . . . .
H31A H 0.583907 0.469628 0.749941 0.059 Uiso 1 1 calc R U . . .
H31B H 0.523076 0.533236 0.802356 0.059 Uiso 1 1 calc R U . . .
C32 C 0.3964(8) 0.4272(5) 0.7856(4) 0.0325(19) Uani 1 1 d . . . . .
C33 C 0.4578(9) 0.3515(5) 0.8227(4) 0.041(2) Uani 1 1 d . . . . .
H33 H 0.545707 0.330910 0.802663 0.049 Uiso 1 1 calc R U . . .
C34 C 0.3449(11) 0.2800(6) 0.8180(4) 0.054(3) Uani 1 1 d . . . . .
H34A H 0.275980 0.286013 0.851947 0.065 Uiso 1 1 calc R U . . .
H34B H 0.387137 0.221288 0.820171 0.065 Uiso 1 1 calc R U . . .
C35 C 0.2753(10) 0.2951(5) 0.7537(4) 0.042(2) Uani 1 1 d . . . . .
H35A H 0.288276 0.243854 0.726326 0.050 Uiso 1 1 calc R U . . .
H35B H 0.174449 0.306511 0.758432 0.050 Uiso 1 1 calc R U . . .
C36 C 0.3508(8) 0.3753(5) 0.7274(4) 0.0328(19) Uani 1 1 d . . . . .
H36 H 0.438223 0.353096 0.707789 0.039 Uiso 1 1 calc R U . . .
C37 C 0.2794(8) 0.4309(5) 0.6782(4) 0.0307(18) Uani 1 1 d . . . . .
H37 H 0.192438 0.456541 0.696067 0.037 Uiso 1 1 calc R U . . .
C38 C 0.2431(10) 0.3779(5) 0.6210(3) 0.041(2) Uani 1 1 d . . . . .
H38A H 0.181370 0.329267 0.633539 0.049 Uiso 1 1 calc R U . . .
H38B H 0.329563 0.352145 0.603962 0.049 Uiso 1 1 calc R U . . .
O39 O 0.1186(8) 0.7224(4) 0.4791(3) 0.0560(19) Uani 1 1 d . . . . .
H39 H 0.087749 0.692662 0.449291 0.084 Uiso 1 1 calc R U . . .
O40 O 0.4827(7) 0.3711(4) 0.8869(3) 0.0498(18) Uani 1 1 d . . . . .
H40 H 0.562(11) 0.380(7) 0.892(5) 0.075 Uiso 1 1 d . U . . .
C41 C 0.2699(10) 0.4684(6) 0.8195(4) 0.047(2) Uani 1 1 d . . . . .
H41A H 0.195752 0.424877 0.823531 0.071 Uiso 1 1 calc R U . . .
H41B H 0.235559 0.518242 0.795519 0.071 Uiso 1 1 calc R U . . .
H41C H 0.298446 0.488022 0.861000 0.071 Uiso 1 1 calc R U . . .
O1M O 0.7129(11) 0.4610(6) 0.9117(5) 0.114(3) Uani 1 1 d . U . . .
H1M H 0.779933 0.426410 0.916340 0.172 Uiso 1 1 calc R U . . .
C2M C 0.7636(15) 0.5439(8) 0.8987(6) 0.097(4) Uani 1 1 d . U . . .
H2MA H 0.762308 0.579185 0.936660 0.145 Uiso 1 1 calc R U . . .
H2MB H 0.704916 0.571388 0.866988 0.145 Uiso 1 1 calc R U . . .
H2MC H 0.859245 0.539410 0.883188 0.145 Uiso 1 1 calc R U . . .
O3M O 0.9127(10) 0.3911(5) 0.9769(4) 0.086(2) Uani 1 1 d D U . . .
H3M H 0.914999 0.351984 1.004186 0.129 Uiso 1 1 calc R U . . .
C4M C 1.0183(14) 0.3789(10) 0.9362(6) 0.108(5) Uani 1 1 d D U . . .
H4M1 H 1.020872 0.427490 0.906588 0.163 Uiso 1 1 calc R U . . .
H4M2 H 1.003951 0.324193 0.913571 0.163 Uiso 1 1 calc R U . . .
H4M3 H 1.106639 0.376264 0.958896 0.163 Uiso 1 1 calc R U . . .

loop_
_atom_site_aniso_label
_atom_site_aniso_U_11
_atom_site_aniso_U_22
_atom_site_aniso_U_33
_atom_site_aniso_U_23
_atom_site_aniso_U_13
_atom_site_aniso_U_12
C1 0.062(6) 0.023(4) 0.036(5) 0.006(4) 0.006(5) -0.006(4)
C2 0.050(6) 0.041(5) 0.047(5) -0.014(4) -0.014(5) -0.015(5)
C3 0.056(6) 0.051(5) 0.034(5) -0.001(4) 0.025(5) -0.012(5)
C4 0.070(7) 0.023(4) 0.035(5) 0.001(4) -0.008(5) -0.005(4)
C5 0.067(7) 0.028(4) 0.038(5) -0.014(4) -0.006(5) -0.019(5)
C6 0.043(6) 0.031(5) 0.063(6) 0.012(5) -0.008(5) -0.017(4)
F7 0.056(4) 0.106(5) 0.072(4) -0.039(4) 0.001(3) -0.022(4)
F8 0.076(5) 0.121(5) 0.070(4) -0.035(4) 0.015(4) -0.018(4)
F9 0.074(4) 0.075(4) 0.094(5) -0.026(4) -0.022(4) -0.015(4)
F10 0.058(4) 0.084(4) 0.078(4) -0.020(3) 0.003(3) -0.013(3)
O11 0.122(14) 0.038(5) 0.028(5) -0.010(4) -0.007(6) 0.022(6)
C13 0.043(8) 0.054(8) 0.024(6) -0.016(5) -0.002(5) -0.009(6)
C12 0.048(5) 0.040(5) 0.034(4) -0.014(4) -0.009(4) -0.008(4)
C21 0.049(5) 0.049(5) 0.042(5) -0.011(4) -0.002(4) -0.009(4)
C20 0.042(5) 0.053(5) 0.037(5) -0.010(4) 0.002(4) -0.005(4)
C19 0.040(4) 0.040(4) 0.040(4) -0.013(4) -0.001(4) -0.012(4)
C14 0.040(5) 0.039(4) 0.040(4) -0.009(4) -0.003(4) -0.012(4)
C15 0.052(6) 0.047(4) 0.047(5) -0.006(4) 0.004(5) -0.009(4)
C16 0.053(6) 0.047(5) 0.057(5) 0.000(5) 0.001(5) -0.013(5)
C17 0.054(5) 0.045(5) 0.057(6) -0.014(5) -0.002(5) -0.005(5)
C18 0.046(5) 0.044(5) 0.051(5) -0.008(4) 0.000(4) -0.006(4)
O11B 0.043(9) 0.039(8) 0.038(9) -0.008(7) -0.003(8) -0.011(7)
C12B 0.043(7) 0.038(6) 0.038(6) -0.009(6) -0.004(6) -0.013(6)
C13B 0.045(6) 0.042(6) 0.037(6) -0.011(6) -0.005(6) -0.010(6)
C14B 0.043(6) 0.043(6) 0.038(6) -0.010(6) -0.005(6) -0.006(6)
C15B 0.042(6) 0.044(6) 0.039(6) -0.009(5) 0.000(6) -0.006(6)
C16B 0.043(5) 0.042(5) 0.044(5) -0.009(5) -0.001(5) -0.009(5)
C17B 0.046(6) 0.043(5) 0.044(6) -0.009(5) -0.001(6) -0.009(5)
C18B 0.050(6) 0.046(5) 0.048(6) -0.006(5) 0.002(6) -0.007(6)
C19B 0.053(6) 0.048(6) 0.051(6) -0.005(6) 0.000(6) -0.006(6)
C20B 0.049(7) 0.046(7) 0.051(7) -0.007(6) 0.001(7) -0.004(7)
C21B 0.044(6) 0.048(6) 0.046(6) -0.009(5) 0.000(6) -0.006(6)
C22 0.054(6) 0.029(4) 0.032(5) -0.007(4) 0.005(4) -0.005(4)
C23 0.042(5) 0.029(4) 0.032(4) -0.006(4) 0.013(4) 0.005(4)
C24 0.062(6) 0.033(5) 0.022(4) -0.010(4) -0.003(4) -0.005(4)
C25 0.053(6) 0.030(4) 0.036(5) -0.006(4) -0.005(5) 0.004(4)
C26 0.071(7) 0.036(5) 0.052(6) 0.005(4) -0.025(6) -0.005(5)
C27 0.063(7) 0.046(5) 0.053(6) 0.008(5) -0.025(5) -0.028(5)
C28 0.036(5) 0.034(5) 0.040(5) 0.004(4) 0.005(4) 0.000(4)
C29 0.036(5) 0.040(5) 0.041(5) 0.010(4) 0.004(4) -0.005(4)
C30 0.064(7) 0.052(6) 0.064(6) 0.026(5) -0.030(6) -0.030(5)
C31 0.047(6) 0.052(6) 0.047(6) 0.020(5) -0.020(5) -0.016(5)
C32 0.024(4) 0.041(5) 0.032(4) 0.006(4) 0.001(4) -0.001(4)
C33 0.041(5) 0.043(5) 0.038(5) 0.006(4) -0.001(4) 0.010(4)
C34 0.069(7) 0.041(5) 0.053(6) 0.018(5) 0.000(5) 0.010(5)
C35 0.059(6) 0.026(5) 0.041(5) 0.004(4) 0.003(5) 0.003(4)
C36 0.034(5) 0.031(4) 0.033(4) 0.001(4) 0.014(4) 0.009(4)
C37 0.034(5) 0.022(4) 0.036(4) 0.004(3) 0.000(4) 0.001(3)
C38 0.059(6) 0.030(4) 0.033(5) -0.003(4) -0.003(4) -0.004(4)
O39 0.093(5) 0.033(3) 0.042(4) -0.004(3) -0.026(4) 0.006(3)
O40 0.055(4) 0.060(4) 0.034(3) 0.019(3) 0.000(3) -0.003(4)
C41 0.056(6) 0.044(5) 0.042(5) -0.006(4) -0.003(5) 0.009(5)
O1M 0.120(7) 0.099(6) 0.124(7) 0.040(6) -0.062(6) -0.053(6)
C2M 0.111(10) 0.073(7) 0.106(9) 0.008(7) -0.029(8) -0.023(7)
O3M 0.104(6) 0.071(5) 0.082(5) 0.027(4) -0.001(5) -0.005(5)
C4M 0.089(9) 0.132(11) 0.104(10) 0.028(9) 0.011(7) 0.035(9)

loop_
_atom_type_symbol
_atom_type_description
_atom_type_scat_dispersion_real
_atom_type_scat_dispersion_imag
_atom_type_scat_source
C C 0.0033 0.0016 'International Tables Vol C Tables 4.2.6.8 and 6.1.1.4'
H H 0.0000 0.0000 'International Tables Vol C Tables 4.2.6.8 and 6.1.1.4'
O O 0.0106 0.0060 'International Tables Vol C Tables 4.2.6.8 and 6.1.1.4'
F F 0.0171 0.0103 'International Tables Vol C Tables 4.2.6.8 and 6.1.1.4'

loop_
_geom_angle_atom_site_label_1
_geom_angle_atom_site_label_2
_geom_angle_atom_site_label_3
_geom_angle
_geom_angle_site_symmetry_1
_geom_angle_site_symmetry_3
_geom_angle_publ_flag
C6 C1 C2 116.0(8) . . ?
C6 C1 C22 121.7(9) . . ?
C2 C1 C22 122.3(8) . . ?
F7 C2 C1 121.1(7) . . ?
F7 C2 C3 116.8(9) . . ?
C1 C2 C3 122.1(8) . . ?
F8 C3 C4 120.3(8) . . ?
F8 C3 C2 120.3(9) . . ?
C4 C3 C2 119.4(9) . . ?
C3 C4 O11 118.6(13) . . ?
C3 C4 C5 119.9(7) . . ?
O11 C4 C5 121.5(13) . . ?
C3 C4 O11B 126(3) . . ?
C5 C4 O11B 113(3) . . ?
F9 C5 C6 121.1(9) . . ?
F9 C5 C4 120.5(8) . . ?
C6 C5 C4 118.4(8) . . ?
F10 C6 C1 120.0(9) . . ?
F10 C6 C5 115.8(8) . . ?
C1 C6 C5 124.1(9) . . ?
C4 O11 C12 119.2(9) . . ?
C12 C13 C14 120.0 . . ?
C12 C13 H13 120.0 . . ?
C14 C13 H13 120.0 . . ?
C21 C12 C13 120.0 . . ?
C21 C12 O11 115.9(8) . . ?
C13 C12 O11 123.9(8) . . ?
C12 C21 C20 120.0 . . ?
C12 C21 H21 120.0 . . ?
C20 C21 H21 120.0 . . ?
C19 C20 C21 120.0 . . ?
C19 C20 H20 120.0 . . ?
C21 C20 H20 120.0 . . ?
C14 C19 C20 120.0 . . ?
C14 C19 C18 120.0 . . ?
C20 C19 C18 120.0 . . ?
C19 C14 C15 120.0 . . ?
C19 C14 C13 120.0 . . ?
C15 C14 C13 120.0 . . ?
C16 C15 C14 120.0 . . ?
C16 C15 H15 120.0 . . ?
C14 C15 H15 120.0 . . ?
C15 C16 C17 120.0 . . ?
C15 C16 H16 120.0 . . ?
C17 C16 H16 120.0 . . ?
C16 C17 C18 120.0 . . ?
C16 C17 H17 120.0 . . ?
C18 C17 H17 120.0 . . ?
C17 C18 C19 120.0 . . ?
C17 C18 H18 120.0 . . ?
C19 C18 H18 120.0 . . ?
C4 O11B C13B 108(2) . . ?
C13B C12B C17B 120.0 . . ?
C13B C12B H12B 120.0 . . ?
C17B C12B H12B 120.0 . . ?
C14B C13B C12B 120.0 . . ?
C14B C13B O11B 110(2) . . ?
C12B C13B O11B 129(3) . . ?
C15B C14B C13B 120.0 . . ?
C15B C14B H14B 120.0 . . ?
C13B C14B H14B 120.0 . . ?
C14B C15B C16B 120.0 . . ?
C14B C15B H15B 120.0 . . ?
C16B C15B H15B 120.0 . . ?
C15B C16B C17B 120.0 . . ?
C15B C16B C21B 120.0 . . ?
C17B C16B C21B 120.0 . . ?
C18B C17B C16B 120.0 . . ?
C18B C17B C12B 120.0 . . ?
C16B C17B C12B 120.0 . . ?
C17B C18B C19B 120.0 . . ?
C17B C18B H18B 120.0 . . ?
C19B C18B H18B 120.0 . . ?
C18B C19B C20B 120.0 . . ?
C18B C19B H19B 120.0 . . ?
C20B C19B H19B 120.0 . . ?
C21B C20B C19B 120.0 . . ?
C21B C20B H20B 120.0 . . ?
C19B C20B H20B 120.0 . . ?
C20B C21B C16B 120.0 . . ?
C20B C21B H21B 120.0 . . ?
C16B C21B H21B 120.0 . . ?
C1 C22 C38 111.4(7) . . ?
C1 C22 C23 111.6(6) . . ?
C38 C22 C23 113.4(7) . . ?
C1 C22 H22 106.7 . . ?
C38 C22 H22 106.7 . . ?
C23 C22 H22 106.7 . . ?
C24 C23 C28 121.3(7) . . ?
C24 C23 C22 116.7(7) . . ?
C28 C23 C22 121.9(7) . . ?
C23 C24 C25 120.9(8) . . ?
C23 C24 H24 119.5 . . ?
C25 C24 H24 119.5 . . ?
O39 C25 C26 118.5(7) . . ?
O39 C25 C24 122.5(8) . . ?
C26 C25 C24 118.9(8) . . ?
C25 C26 C27 119.8(8) . . ?
C25 C26 H26 120.1 . . ?
C27 C26 H26 120.1 . . ?
C26 C27 C28 123.1(8) . . ?
C26 C27 H27 118.4 . . ?
C28 C27 H27 118.4 . . ?
C23 C28 C27 116.0(8) . . ?
C23 C28 C29 121.3(7) . . ?
C27 C28 C29 122.8(8) . . ?
C28 C29 C37 109.8(7) . . ?
C28 C29 C30 114.2(7) . . ?
C37 C29 C30 112.4(7) . . ?
C28 C29 H29 106.7 . . ?
C37 C29 H29 106.7 . . ?
C30 C29 H29 106.7 . . ?
C31 C30 C29 113.7(8) . . ?
C31 C30 H30A 108.8 . . ?
C29 C30 H30A 108.8 . . ?
C31 C30 H30B 108.8 . . ?
C29 C30 H30B 108.8 . . ?
H30A C30 H30B 107.7 . . ?
C32 C31 C30 111.9(7) . . ?
C32 C31 H31A 109.2 . . ?
C30 C31 H31A 109.2 . . ?
C32 C31 H31B 109.2 . . ?
C30 C31 H31B 109.2 . . ?
H31A C31 H31B 107.9 . . ?
C31 C32 C33 116.0(7) . . ?
C31 C32 C36 108.7(7) . . ?
C33 C32 C36 98.1(6) . . ?
C31 C32 C41 110.4(7) . . ?
C33 C32 C41 111.5(7) . . ?
C36 C32 C41 111.6(7) . . ?
O40 C33 C32 114.0(7) . . ?
O40 C33 C34 109.3(7) . . ?
C32 C33 C34 103.5(7) . . ?
O40 C33 H33 109.9 . . ?
C32 C33 H33 109.9 . . ?
C34 C33 H33 109.9 . . ?
C33 C34 C35 104.8(7) . . ?
C33 C34 H34A 110.8 . . ?
C35 C34 H34A 110.8 . . ?
C33 C34 H34B 110.8 . . ?
C35 C34 H34B 110.8 . . ?
H34A C34 H34B 108.9 . . ?
C36 C35 C34 104.1(7) . . ?
C36 C35 H35A 110.9 . . ?
C34 C35 H35A 110.9 . . ?
C36 C35 H35B 110.9 . . ?
C34 C35 H35B 110.9 . . ?
H35A C35 H35B 109.0 . . ?
C37 C36 C35 119.5(7) . . ?
C37 C36 C32 113.7(6) . . ?
C35 C36 C32 104.4(6) . . ?
C37 C36 H36 106.1 . . ?
C35 C36 H36 106.1 . . ?
C32 C36 H36 106.1 . . ?
C38 C37 C36 111.5(6) . . ?
C38 C37 C29 108.7(6) . . ?
C36 C37 C29 108.6(6) . . ?
C38 C37 H37 109.3 . . ?
C36 C37 H37 109.3 . . ?
C29 C37 H37 109.3 . . ?
C37 C38 C22 113.9(6) . . ?
C37 C38 H38A 108.8 . . ?
C22 C38 H38A 108.8 . . ?
C37 C38 H38B 108.8 . . ?
C22 C38 H38B 108.8 . . ?
H38A C38 H38B 107.7 . . ?
C25 O39 H39 109.5 . . ?
C33 O40 H40 110(9) . . ?
C32 C41 H41A 109.5 . . ?
C32 C41 H41B 109.5 . . ?
H41A C41 H41B 109.5 . . ?
C32 C41 H41C 109.5 . . ?
H41A C41 H41C 109.5 . . ?
H41B C41 H41C 109.5 . . ?
C2M O1M H1M 109.5 . . ?
O1M C2M H2MA 109.5 . . ?
O1M C2M H2MB 109.5 . . ?
H2MA C2M H2MB 109.5 . . ?
O1M C2M H2MC 109.5 . . ?
H2MA C2M H2MC 109.5 . . ?
H2MB C2M H2MC 109.5 . . ?
C4M O3M H3M 109.5 . . ?
O3M C4M H4M1 109.5 . . ?
O3M C4M H4M2 109.5 . . ?
H4M1 C4M H4M2 109.5 . . ?
O3M C4M H4M3 109.5 . . ?
H4M1 C4M H4M3 109.5 . . ?
H4M2 C4M H4M3 109.5 . . ?

loop_
_geom_bond_atom_site_label_1
_geom_bond_atom_site_label_2
_geom_bond_distance
_geom_bond_site_symmetry_2
_geom_bond_publ_flag
C1 C6 1.367(12) . ?
C1 C2 1.370(13) . ?
C1 C22 1.523(11) . ?
C2 F7 1.335(10) . ?
C2 C3 1.406(12) . ?
C3 F8 1.337(11) . ?
C3 C4 1.365(12) . ?
C4 O11 1.380(10) . ?
C4 C5 1.382(13) . ?
C4 O11B 1.394(14) . ?
C5 F9 1.323(10) . ?
C5 C6 1.380(12) . ?
C6 F10 1.362(11) . ?
O11 C12 1.399(9) . ?
C13 C12 1.3900 . ?
C13 C14 1.3900 . ?
C13 H13 0.9500 . ?
C12 C21 1.3900 . ?
C21 C20 1.3900 . ?
C21 H21 0.9500 . ?
C20 C19 1.3900 . ?
C20 H20 0.9500 . ?
C19 C14 1.3900 . ?
C19 C18 1.3900 . ?
C14 C15 1.3900 . ?
C15 C16 1.3900 . ?
C15 H15 0.9500 . ?
C16 C17 1.3900 . ?
C16 H16 0.9500 . ?
C17 C18 1.3900 . ?
C17 H17 0.9500 . ?
C18 H18 0.9500 . ?
O11B C13B 1.401(14) . ?
C12B C13B 1.3900 . ?
C12B C17B 1.3900 . ?
C12B H12B 0.9500 . ?
C13B C14B 1.3900 . ?
C14B C15B 1.3900 . ?
C14B H14B 0.9500 . ?
C15B C16B 1.3900 . ?
C15B H15B 0.9500 . ?
C16B C17B 1.3900 . ?
C16B C21B 1.3900 . ?
C17B C18B 1.3900 . ?
C18B C19B 1.3900 . ?
C18B H18B 0.9500 . ?
C19B C20B 1.3900 . ?
C19B H19B 0.9500 . ?
C20B C21B 1.3900 . ?
C20B H20B 0.9500 . ?
C21B H21B 0.9500 . ?
C22 C38 1.535(11) . ?
C22 C23 1.549(11) . ?
C22 H22 1.0000 . ?
C23 C24 1.383(11) . ?
C23 C28 1.398(11) . ?
C24 C25 1.394(11) . ?
C24 H24 0.9500 . ?
C25 O39 1.358(10) . ?
C25 C26 1.368(12) . ?
C26 C27 1.380(12) . ?
C26 H26 0.9500 . ?
C27 C28 1.398(11) . ?
C27 H27 0.9500 . ?
C28 C29 1.503(11) . ?
C29 C37 1.546(10) . ?
C29 C30 1.551(12) . ?
C29 H29 1.0000 . ?
C30 C31 1.516(12) . ?
C30 H30A 0.9900 . ?
C30 H30B 0.9900 . ?
C31 C32 1.513(11) . ?
C31 H31A 0.9900 . ?
C31 H31B 0.9900 . ?
C32 C33 1.529(11) . ?
C32 C36 1.547(11) . ?
C32 C41 1.552(12) . ?
C33 O40 1.431(10) . ?
C33 C34 1.545(13) . ?
C33 H33 1.0000 . ?
C34 C35 1.551(12) . ?
C34 H34A 0.9900 . ?
C34 H34B 0.9900 . ?
C35 C36 1.537(11) . ?
C35 H35A 0.9900 . ?
C35 H35B 0.9900 . ?
C36 C37 1.521(11) . ?
C36 H36 1.0000 . ?
C37 C38 1.514(10) . ?
C37 H37 1.0000 . ?
C38 H38A 0.9900 . ?
C38 H38B 0.9900 . ?
O39 H39 0.8400 . ?
O40 H40 0.79(11) . ?
C41 H41A 0.9800 . ?
C41 H41B 0.9800 . ?
C41 H41C 0.9800 . ?
O1M C2M 1.390(13) . ?
O1M H1M 0.8400 . ?
C2M H2MA 0.9800 . ?
C2M H2MB 0.9800 . ?
C2M H2MC 0.9800 . ?
O3M C4M 1.353(13) . ?
O3M H3M 0.8400 . ?
C4M H4M1 0.9800 . ?
C4M H4M2 0.9800 . ?
C4M H4M3 0.9800 . ?

loop_
_geom_hbond_atom_site_label_D
_geom_hbond_atom_site_label_H
_geom_hbond_atom_site_label_A
_geom_hbond_distance_DH
_geom_hbond_distance_HA
_geom_hbond_distance_DA
_geom_hbond_angle_DHA
_geom_hbond_site_symmetry_A
_geom_hbond_publ_flag
O39 H39 O40 0.84 1.79 2.633(8) 178.4 2_564 yes
O40 H40 O1M 0.79(11) 1.95(11) 2.661(11) 150(12) . yes
O1M H1M O3M 0.84 1.90 2.606(13) 140.8 . yes
O3M H3M O39 0.84 2.05 2.773(9) 144.4 3_646 yes

loop_
_geom_torsion_atom_site_label_1
_geom_torsion_atom_site_label_2
_geom_torsion_atom_site_label_3
_geom_torsion_atom_site_label_4
_geom_torsion
_geom_torsion_site_symmetry_1
_geom_torsion_site_symmetry_2
_geom_torsion_site_symmetry_3
_geom_torsion_site_symmetry_4
_geom_torsion_publ_flag
C6 C1 C2 F7 179.9(8) . . . . ?
C22 C1 C2 F7 1.4(13) . . . . ?
C6 C1 C2 C3 -1.3(13) . . . . ?
C22 C1 C2 C3 -179.8(8) . . . . ?
F7 C2 C3 F8 -1.0(13) . . . . ?
C1 C2 C3 F8 -179.9(9) . . . . ?
F7 C2 C3 C4 -178.8(8) . . . . ?
C1 C2 C3 C4 2.3(14) . . . . ?
F8 C3 C4 O11 -2.9(13) . . . . ?
C2 C3 C4 O11 174.8(9) . . . . ?
F8 C3 C4 C5 -179.2(8) . . . . ?
C2 C3 C4 C5 -1.4(13) . . . . ?
F8 C3 C4 O11B -11(2) . . . . ?
C2 C3 C4 O11B 166.5(17) . . . . ?
C3 C4 C5 F9 180.0(8) . . . . ?
O11 C4 C5 F9 3.9(14) . . . . ?
O11B C4 C5 F9 11(2) . . . . ?
C3 C4 C5 C6 -0.3(12) . . . . ?
O11 C4 C5 C6 -176.5(9) . . . . ?
O11B C4 C5 C6 -169.7(19) . . . . ?
C2 C1 C6 F10 178.6(8) . . . . ?
C22 C1 C6 F10 -2.9(12) . . . . ?
C2 C1 C6 C5 -0.6(13) . . . . ?
C22 C1 C6 C5 177.9(8) . . . . ?
F9 C5 C6 F10 1.8(12) . . . . ?
C4 C5 C6 F10 -177.8(7) . . . . ?
F9 C5 C6 C1 -179.0(8) . . . . ?
C4 C5 C6 C1 1.4(13) . . . . ?
C3 C4 O11 C12 84(2) . . . . ?
C5 C4 O11 C12 -99.5(19) . . . . ?
C14 C13 C12 C21 0.0 . . . . ?
C14 C13 C12 O11 -175.0(14) . . . . ?
C4 O11 C12 C21 -154.3(15) . . . . ?
C4 O11 C12 C13 21(3) . . . . ?
C13 C12 C21 C20 0.0 . . . . ?
O11 C12 C21 C20 175.4(13) . . . . ?
C12 C21 C20 C19 0.0 . . . . ?
C21 C20 C19 C14 0.0 . . . . ?
C21 C20 C19 C18 180.0 . . . . ?
C20 C19 C14 C15 180.0 . . . . ?
C18 C19 C14 C15 0.0 . . . . ?
C20 C19 C14 C13 0.0 . . . . ?
C18 C19 C14 C13 180.0 . . . . ?
C12 C13 C14 C19 0.0 . . . . ?
C12 C13 C14 C15 180.0 . . . . ?
C19 C14 C15 C16 0.0 . . . . ?
C13 C14 C15 C16 180.0 . . . . ?
C14 C15 C16 C17 0.0 . . . . ?
C15 C16 C17 C18 0.0 . . . . ?
C16 C17 C18 C19 0.0 . . . . ?
C14 C19 C18 C17 0.0 . . . . ?
C20 C19 C18 C17 180.0 . . . . ?
C3 C4 O11B C13B 74(5) . . . . ?
C5 C4 O11B C13B -117(4) . . . . ?
C17B C12B C13B C14B 0.0 . . . . ?
C17B C12B C13B O11B 169(5) . . . . ?
C4 O11B C13B C14B -157(3) . . . . ?
C4 O11B C13B C12B 33(7) . . . . ?
C12B C13B C14B C15B 0.0 . . . . ?
O11B C13B C14B C15B -171(4) . . . . ?
C13B C14B C15B C16B 0.0 . . . . ?
C14B C15B C16B C17B 0.0 . . . . ?
C14B C15B C16B C21B 180.0 . . . . ?
C15B C16B C17B C18B 180.0 . . . . ?
C21B C16B C17B C18B 0.0 . . . . ?
C15B C16B C17B C12B 0.0 . . . . ?
C21B C16B C17B C12B 180.0 . . . . ?
C13B C12B C17B C18B 180.0 . . . . ?
C13B C12B C17B C16B 0.0 . . . . ?
C16B C17B C18B C19B 0.0 . . . . ?
C12B C17B C18B C19B 180.0 . . . . ?
C17B C18B C19B C20B 0.0 . . . . ?
C18B C19B C20B C21B 0.0 . . . . ?
C19B C20B C21B C16B 0.0 . . . . ?
C15B C16B C21B C20B 180.0 . . . . ?
C17B C16B C21B C20B 0.0 . . . . ?
C6 C1 C22 C38 114.0(9) . . . . ?
C2 C1 C22 C38 -67.6(10) . . . . ?
C6 C1 C22 C23 -118.1(9) . . . . ?
C2 C1 C22 C23 60.3(11) . . . . ?
C1 C22 C23 C24 54.9(10) . . . . ?
C38 C22 C23 C24 -178.3(7) . . . . ?
C1 C22 C23 C28 -129.8(8) . . . . ?
C38 C22 C23 C28 -3.0(11) . . . . ?
C28 C23 C24 C25 -0.5(13) . . . . ?
C22 C23 C24 C25 174.9(8) . . . . ?
C23 C24 C25 O39 -179.2(8) . . . . ?
C23 C24 C25 C26 -0.9(13) . . . . ?
O39 C25 C26 C27 -179.7(9) . . . . ?
C24 C25 C26 C27 2.0(14) . . . . ?
C25 C26 C27 C28 -1.7(16) . . . . ?
C24 C23 C28 C27 0.7(12) . . . . ?
C22 C23 C28 C27 -174.4(8) . . . . ?
C24 C23 C28 C29 179.8(8) . . . . ?
C22 C23 C28 C29 4.7(12) . . . . ?
C26 C27 C28 C23 0.4(14) . . . . ?
C26 C27 C28 C29 -178.7(9) . . . . ?
C23 C28 C29 C37 -33.0(10) . . . . ?
C27 C28 C29 C37 146.1(8) . . . . ?
C23 C28 C29 C30 -160.2(8) . . . . ?
C27 C28 C29 C30 18.9(12) . . . . ?
C28 C29 C30 C31 176.2(8) . . . . ?
C37 C29 C30 C31 50.3(11) . . . . ?
C29 C30 C31 C32 -52.6(12) . . . . ?
C30 C31 C32 C33 164.7(8) . . . . ?
C30 C31 C32 C36 55.4(10) . . . . ?
C30 C31 C32 C41 -67.3(10) . . . . ?
C31 C32 C33 O40 78.4(10) . . . . ?
C36 C32 C33 O40 -166.2(7) . . . . ?
C41 C32 C33 O40 -49.1(10) . . . . ?
C31 C32 C33 C34 -163.0(8) . . . . ?
C36 C32 C33 C34 -47.5(7) . . . . ?
C41 C32 C33 C34 69.6(8) . . . . ?
O40 C33 C34 C35 153.1(7) . . . . ?
C32 C33 C34 C35 31.2(9) . . . . ?
C33 C34 C35 C36 -1.5(9) . . . . ?
C34 C35 C36 C37 -156.8(7) . . . . ?
C34 C35 C36 C32 -28.4(8) . . . . ?
C31 C32 C36 C37 -60.1(9) . . . . ?
C33 C32 C36 C37 178.8(7) . . . . ?
C41 C32 C36 C37 61.8(9) . . . . ?
C31 C32 C36 C35 168.0(7) . . . . ?
C33 C32 C36 C35 47.0(7) . . . . ?
C41 C32 C36 C35 -70.0(8) . . . . ?
C35 C36 C37 C38 -58.8(9) . . . . ?
C32 C36 C37 C38 177.3(7) . . . . ?
C35 C36 C37 C29 -178.5(7) . . . . ?
C32 C36 C37 C29 57.5(8) . . . . ?
C28 C29 C37 C38 59.3(9) . . . . ?
C30 C29 C37 C38 -172.5(8) . . . . ?
C28 C29 C37 C36 -179.2(7) . . . . ?
C30 C29 C37 C36 -51.0(9) . . . . ?
C36 C37 C38 C22 -179.8(7) . . . . ?
C29 C37 C38 C22 -60.1(9) . . . . ?
C1 C22 C38 C37 158.2(7) . . . . ?
C23 C22 C38 C37 31.3(10) . . . . ?
